data_7006889
loop_
_publ_author_name
'Ferguson, George'
'Gallagher, John F.'
'Kennedy, John D.'
'Kelleher, Anne-Marie'
'Spalding, Trevor R.'

_publ_section_title
;
 Pentahapto-bonded gold heteroborane clusters
 [3-(R3P)-closo-2,1-AuTeB10H10]- and [3-(R3P)-closo-3,1,2-AuAs2B9H9]-.
;
_journal_issue 17
_journal_name_full 'Dalton transactions (Cambridge, England : 2003)'
_journal_page_first 2133
_journal_page_last 2139
_journal_paper_doi 10.1039/b515165a
_journal_year 2006
_chemical_formula_moiety 'C18 H25 Au B10 P Te, C8 H20 N'
_chemical_formula_sum 'C26 H45 Au B10 N P Te'
_chemical_formula_weight 835.27
_chemical_name_systematic
;
?
;
_space_group_IT_number 33
_symmetry_cell_setting orthorhombic
_symmetry_space_group_name_Hall 'P 2c -2n'
_symmetry_space_group_name_H-M 'P n a 21'
_atom_sites_solution_hydrogens geom
_atom_sites_solution_primary direct
_atom_sites_solution_secondary difmap
_cell_angle_alpha 90.00
_cell_angle_beta 90.00
_cell_angle_gamma 90.00
_cell_formula_units_Z 8
_cell_length_a 20.705(3)
_cell_length_b 8.6844(9)
_cell_length_c 37.396(3)
_cell_measurement_reflns_used 24
_cell_measurement_temperature 294(1)
_cell_measurement_theta_max 25
_cell_measurement_theta_min 20
_cell_volume 6724.2(13)
_computing_cell_refinement 'SET4 & CELDIM (Enraf-Nonius, 1992)'
_computing_data_collection 'CAD4 (Enraf-Nonius, 1992)'
_computing_data_reduction 'DATRD2 in NRCVAX96 (Gabe, Le Page, Charland, Lee & White, 1989)'
_computing_molecular_graphics 'ORTEP (Johnson, 1976), PLATON (Spek, 2003)'
_computing_publication_material SHELXL97
_computing_structure_refinement 'SHELXL97 (Sheldrick, 1997)'
_computing_structure_solution 'NRCVAX96 via Patterson heavy-atom method'
_diffrn_ambient_temperature 294(1)
_diffrn_measured_fraction_theta_full 1.000
_diffrn_measured_fraction_theta_max 1.000
_diffrn_measurement_device 'Enraf-Nonius CAD-4'
_diffrn_measurement_method \q/2\q
_diffrn_radiation_monochromator graphite
_diffrn_radiation_source 'fine-focus sealed tube'
_diffrn_radiation_type MoK\a
_diffrn_radiation_wavelength 0.71073
_diffrn_reflns_av_R_equivalents 0
_diffrn_reflns_av_sigmaI/netI 0.1201
_diffrn_reflns_limit_h_max 26
_diffrn_reflns_limit_h_min 0
_diffrn_reflns_limit_k_max 11
_diffrn_reflns_limit_k_min 0
_diffrn_reflns_limit_l_max 47
_diffrn_reflns_limit_l_min 0
_diffrn_reflns_number 7421
_diffrn_reflns_theta_full 26.97
_diffrn_reflns_theta_max 26.97
_diffrn_reflns_theta_min 2.04
_diffrn_standards_decay_% 1.5
_diffrn_standards_interval_time 60
_diffrn_standards_number 3
_exptl_absorpt_coefficient_mu 5.292
_exptl_absorpt_correction_T_max 0.5603
_exptl_absorpt_correction_T_min 0.3703
_exptl_absorpt_correction_type psi-scan
_exptl_absorpt_process_details '(North, Philips & Mathews, 1968)'
_exptl_crystal_colour colourless
_exptl_crystal_density_diffrn 1.650
_exptl_crystal_density_method 'not measured'
_exptl_crystal_description block
_exptl_crystal_F_000 3232
_exptl_crystal_size_max 0.28
_exptl_crystal_size_mid 0.14
_exptl_crystal_size_min 0.11
_refine_diff_density_max 1.573
_refine_diff_density_min -0.982
_refine_diff_density_rms 0.158
_refine_ls_abs_structure_details 'Flack H D (1983), Acta Cryst. A39, 876-881'
_refine_ls_abs_structure_Flack 0.54(3)
_refine_ls_extinction_method none
_refine_ls_goodness_of_fit_ref 0.903
_refine_ls_hydrogen_treatment constr
_refine_ls_matrix_type full
_refine_ls_number_parameters 608
_refine_ls_number_reflns 7421
_refine_ls_number_restraints 68
_refine_ls_restrained_S_all 0.902
_refine_ls_R_factor_all 0.1269
_refine_ls_R_factor_gt 0.0498
_refine_ls_shift/su_max 0.007
_refine_ls_shift/su_mean 0.000
_refine_ls_structure_factor_coef Fsqd
_refine_ls_weighting_details 'calc w=1/[\s^2^(Fo^2^)+(0.0453P)^2^+0.0000P] where P=(Fo^2^+2Fc^2^)/3'
_refine_ls_weighting_scheme calc
_refine_ls_wR_factor_gt 0.0957
_refine_ls_wR_factor_ref 0.1128
_reflns_number_gt 3744
_reflns_number_total 7421
_reflns_threshold_expression >2sigma(I)
_cod_data_source_file b515165a.txt
_cod_data_source_block 7
_cod_database_code 7006889

loop_
_symmetry_equiv_pos_as_xyz
'x, y, z'
'-x, -y, z+1/2'
'-x+1/2, y+1/2, z+1/2'
'x+1/2, -y+1/2, z'

loop_
_atom_site_label
_atom_site_type_symbol
_atom_site_fract_x
_atom_site_fract_y
_atom_site_fract_z
_atom_site_U_iso_or_equiv
_atom_site_adp_type
_atom_site_occupancy
_atom_site_symmetry_multiplicity
_atom_site_calc_flag
_atom_site_refinement_flags
_atom_site_disorder_assembly
_atom_site_disorder_group
Au2 Au 0.23144(4) 0.23287(9) 0.057361(18) 0.0485(3) Uani 1 1 d . . .
Te1 Te 0.19831(8) 0.43233(19) 0.00008(9) 0.0560(5) Uani 0.911(3) 1 d P A .
Te3 Te 0.1188(9) 0.303(2) 0.0329(5) 0.0578(12) Uiso 0.028(3) 1 d P A .
Te7 Te 0.2111(6) 0.0435(15) 0.0161(3) 0.0578(12) Uiso 0.061(3) 1 d P A .
B1 B 0.19831(8) 0.43233(19) 0.00008(9) 0.0560(5) Uani 0.089(3) 1 d P A -1
H1 H 0.2136 0.5535 -0.0013 0.067 Uiso 0.089(3) 1 calc PR A -1
B3 B 0.1188(9) 0.303(2) 0.0329(5) 0.0578(12) Uiso 0.972(3) 1 d P A -1
H3 H 0.0914 0.3768 0.0513 0.069 Uiso 0.972(3) 1 calc PR A -1
B4 B 0.1049(13) 0.308(3) -0.0180(7) 0.0578(12) Uiso 1 1 d . . .
H4 H 0.0686 0.3848 -0.0300 0.069 Uiso 1 1 calc R A .
B5 B 0.1861(15) 0.243(3) -0.0416(8) 0.0578(12) Uiso 1 1 d . A .
H5 H 0.2004 0.2831 -0.0684 0.069 Uiso 1 1 calc R . .
B6 B 0.2497(14) 0.196(3) -0.0089(7) 0.0578(12) Uiso 1 1 d . A .
H6 H 0.3014 0.2051 -0.0154 0.069 Uiso 1 1 calc R . .
B7 B 0.2111(6) 0.0435(15) 0.0161(3) 0.0578(12) Uiso 0.939(3) 1 d P A -1
H7 H 0.2427 -0.0508 0.0250 0.069 Uiso 0.939(3) 1 calc PR A -1
B8 B 0.1378(12) 0.101(3) 0.0416(7) 0.0578(12) Uiso 1 1 d . A .
H8 H 0.1201 0.0504 0.0668 0.069 Uiso 1 1 calc R . .
B9 B 0.0832(13) 0.154(3) 0.0078(7) 0.0578(12) Uiso 1 1 d . A .
H9 H 0.0310 0.1370 0.0119 0.069 Uiso 1 1 calc R . .
B10 B 0.1197(12) 0.120(3) -0.0353(7) 0.0578(12) Uiso 1 1 d . A .
H10 H 0.0918 0.0812 -0.0586 0.069 Uiso 1 1 calc R . .
B11 B 0.1985(12) 0.062(3) -0.0296(8) 0.0578(12) Uiso 1 1 d . . .
H11 H 0.2209 -0.0141 -0.0495 0.069 Uiso 1 1 calc R A .
B12 B 0.1370(11) -0.003(3) 0.0018(7) 0.0578(12) Uiso 1 1 d . A .
H12 H 0.1205 -0.1233 0.0032 0.069 Uiso 1 1 calc R . .
P1 P 0.2811(3) 0.3270(6) 0.10581(16) 0.0393(12) Uani 1 1 d . A .
C11 C 0.2924(9) 0.541(2) 0.1032(5) 0.042(5) Uani 1 1 d . . .
C12 C 0.2373(12) 0.627(2) 0.0939(7) 0.056(7) Uani 1 1 d . A .
H12A H 0.1977 0.5816 0.0889 0.067 Uiso 1 1 calc R . .
C13 C 0.2468(16) 0.790(3) 0.0927(8) 0.080(9) Uani 1 1 d . . .
H13 H 0.2126 0.8539 0.0862 0.095 Uiso 1 1 calc R A .
C14 C 0.3046(12) 0.855(2) 0.1010(5) 0.047(5) Uani 1 1 d U A .
H14 H 0.3087 0.9612 0.1004 0.056 Uiso 1 1 calc R . .
C15 C 0.3574(13) 0.768(2) 0.1104(8) 0.059(7) Uani 1 1 d . . .
H15 H 0.3969 0.8133 0.1158 0.071 Uiso 1 1 calc R A .
C16 C 0.3493(13) 0.606(3) 0.1114(6) 0.062(7) Uani 1 1 d . A .
H16 H 0.3839 0.5436 0.1178 0.075 Uiso 1 1 calc R . .
C21 C 0.3606(11) 0.256(2) 0.1139(7) 0.047(6) Uani 1 1 d . . .
C22 C 0.4044(11) 0.247(2) 0.0860(6) 0.060(6) Uani 1 1 d U A .
H22 H 0.3893 0.2691 0.0632 0.071 Uiso 1 1 calc R . .
C23 C 0.4642(12) 0.211(4) 0.0893(10) 0.115(13) Uani 1 1 d . . .
H23 H 0.4926 0.2227 0.0703 0.138 Uiso 1 1 calc R A .
C24 C 0.4858(12) 0.153(3) 0.1223(7) 0.077(8) Uani 1 1 d . A .
H24 H 0.5277 0.1158 0.1246 0.092 Uiso 1 1 calc R . .
C25 C 0.4457(12) 0.152(3) 0.1505(6) 0.073(7) Uani 1 1 d . . .
H25 H 0.4583 0.1162 0.1728 0.088 Uiso 1 1 calc R A .
C26 C 0.3830(12) 0.211(3) 0.1440(7) 0.067(8) Uani 1 1 d . A .
H26 H 0.3553 0.2162 0.1635 0.081 Uiso 1 1 calc R . .
C31 C 0.2353(13) 0.301(3) 0.1478(6) 0.056(7) Uani 1 1 d . . .
C32 C 0.1950(10) 0.186(3) 0.1497(6) 0.060(7) Uani 1 1 d . A .
H32 H 0.1906 0.1168 0.1309 0.072 Uiso 1 1 calc R . .
C33 C 0.1585(12) 0.170(4) 0.1812(7) 0.098(10) Uani 1 1 d . . .
H33 H 0.1261 0.0961 0.1820 0.117 Uiso 1 1 calc R A .
C34 C 0.1687(11) 0.260(3) 0.2103(7) 0.069(9) Uani 1 1 d . A .
H34 H 0.1468 0.2398 0.2315 0.083 Uiso 1 1 calc R . .
C35 C 0.2112(11) 0.378(3) 0.2084(7) 0.070(7) Uani 1 1 d . . .
H35 H 0.2159 0.4465 0.2274 0.083 Uiso 1 1 calc R A .
C36 C 0.2475(11) 0.396(2) 0.1774(6) 0.062(6) Uani 1 1 d . A .
H36 H 0.2798 0.4704 0.1763 0.074 Uiso 1 1 calc R . .
Au22 Au 0.01256(4) 0.76541(9) 0.295680(18) 0.0494(3) Uani 1 1 d . . .
Te21 Te 0.04630(8) 0.96863(18) 0.35263(8) 0.0599(5) Uani 0.956(3) 1 d P B .
Te27 Te 0.0466(8) 0.5618(17) 0.3515(5) 0.0578(12) Uiso 0.044(2) 1 d P B .
B21 B 0.04630(8) 0.96863(18) 0.35263(8) 0.0599(5) Uani 0.044(3) 1 d P B -2
H21 H 0.0297 1.0888 0.3538 0.072 Uiso 0.045(3) 1 calc PR B -2
B23 B 0.1261(13) 0.843(3) 0.3186(7) 0.0578(12) Uiso 1 1 d . B .
H23A H 0.1523 0.9182 0.2998 0.069 Uiso 1 1 calc R . .
B24 B 0.1402(13) 0.848(3) 0.3699(7) 0.0578(12) Uiso 1 1 d . . .
H24A H 0.1758 0.9294 0.3809 0.069 Uiso 1 1 calc R B .
B25 B 0.0642(15) 0.784(3) 0.3975(8) 0.0578(12) Uiso 1 1 d . B .
H25A H 0.0535 0.8226 0.4249 0.069 Uiso 1 1 calc R . .
B26 B -0.0036(14) 0.728(3) 0.3632(7) 0.0578(12) Uiso 1 1 d . B .
H26A H -0.0560 0.7388 0.3673 0.069 Uiso 1 1 calc R . .
B27 B 0.0466(8) 0.5618(17) 0.3515(5) 0.0578(12) Uiso 0.956(2) 1 d P B -2
H27 H 0.0109 0.4770 0.3421 0.069 Uiso 0.956(2) 1 calc PR B -2
B28 B 0.1089(12) 0.630(3) 0.3103(7) 0.0578(12) Uiso 1 1 d . B .
H28 H 0.1228 0.5802 0.2843 0.069 Uiso 1 1 calc R . .
B29 B 0.1637(13) 0.692(3) 0.3453(7) 0.0578(12) Uiso 1 1 d . B .
H29 H 0.2158 0.6743 0.3415 0.069 Uiso 1 1 calc R . .
B210 B 0.1298(13) 0.666(3) 0.3871(7) 0.0578(12) Uiso 1 1 d . B .
H210 H 0.1610 0.6332 0.4097 0.069 Uiso 1 1 calc R . .
B211 B 0.0484(12) 0.588(3) 0.3818(8) 0.0578(12) Uiso 1 1 d . . .
H211 H 0.0235 0.5115 0.4008 0.069 Uiso 1 1 calc R B .
B212 B 0.1068(12) 0.531(3) 0.3521(7) 0.0578(12) Uiso 1 1 d . B .
H212 H 0.1227 0.4114 0.3481 0.069 Uiso 1 1 calc R . .
P2 P -0.0371(3) 0.8595(6) 0.24638(16) 0.0384(12) Uani 1 1 d . B .
C41 C -0.0471(12) 1.068(2) 0.2471(6) 0.053(6) Uani 1 1 d . . .
C42 C 0.0023(12) 1.160(3) 0.2580(6) 0.059(7) Uani 1 1 d . B .
H42 H 0.0405 1.1112 0.2645 0.070 Uiso 1 1 calc R . .
C43 C 0.0015(16) 1.316(3) 0.2604(6) 0.072(8) Uani 1 1 d . . .
H43 H 0.0385 1.3709 0.2662 0.087 Uiso 1 1 calc R B .
C44 C -0.0540(15) 1.386(3) 0.2541(7) 0.083(9) Uani 1 1 d U B .
H44 H -0.0569 1.4924 0.2570 0.100 Uiso 1 1 calc R . .
C45 C -0.1094(13) 1.301(3) 0.2429(6) 0.064(7) Uani 1 1 d . . .
H45 H -0.1482 1.3508 0.2381 0.077 Uiso 1 1 calc R B .
C46 C -0.1041(10) 1.144(2) 0.2395(5) 0.037(5) Uani 1 1 d . B .
H46 H -0.1397 1.0875 0.2320 0.044 Uiso 1 1 calc R . .
C51 C -0.1186(9) 0.783(2) 0.2380(6) 0.031(5) Uani 1 1 d . . .
C52 C -0.1649(11) 0.803(3) 0.2644(7) 0.061(5) Uani 1 1 d U B .
H52 H -0.1544 0.8568 0.2851 0.074 Uiso 1 1 calc R . .
C53 C -0.2280(12) 0.742(2) 0.2601(9) 0.063(5) Uani 1 1 d U . .
H53 H -0.2579 0.7425 0.2786 0.076 Uiso 1 1 calc R B .
C54 C -0.2417(11) 0.686(3) 0.2281(8) 0.080(9) Uani 1 1 d . B .
H54 H -0.2838 0.6530 0.2242 0.096 Uiso 1 1 calc R . .
C55 C -0.1995(11) 0.671(3) 0.2005(6) 0.068(7) Uani 1 1 d . . .
H55 H -0.2135 0.6276 0.1791 0.081 Uiso 1 1 calc R B .
C56 C -0.1358(11) 0.721(2) 0.2034(5) 0.051(6) Uani 1 1 d . B .
H56 H -0.1065 0.7145 0.1846 0.061 Uiso 1 1 calc R . .
C61 C 0.0083(9) 0.826(2) 0.2045(5) 0.036(4) Uani 1 1 d U . .
C62 C 0.048(2) 0.709(3) 0.2019(9) 0.104(12) Uani 1 1 d . B .
H62 H 0.0518 0.6434 0.2214 0.125 Uiso 1 1 calc R . .
C63 C 0.0861(16) 0.677(4) 0.1701(9) 0.101(10) Uani 1 1 d . . .
H63 H 0.1161 0.5980 0.1689 0.121 Uiso 1 1 calc R B .
C64 C 0.0735(16) 0.776(4) 0.1421(10) 0.097(11) Uani 1 1 d . B .
H64 H 0.0963 0.7613 0.1210 0.116 Uiso 1 1 calc R . .
C65 C 0.0310(11) 0.892(3) 0.1432(6) 0.063(7) Uani 1 1 d . . .
H65 H 0.0237 0.9519 0.1230 0.076 Uiso 1 1 calc R B .
C66 C -0.0027(10) 0.922(2) 0.1752(5) 0.053(6) Uani 1 1 d . B .
H66 H -0.0315 1.0040 0.1768 0.063 Uiso 1 1 calc R . .
N1 N 0.4171(6) 0.7707(16) -0.0072(4) 0.035(4) Uani 1 1 d D . .
C71 C 0.3917(10) 0.926(2) 0.0046(7) 0.071(7) Uani 1 1 d D . .
H71A H 0.3881 0.9250 0.0304 0.086 Uiso 1 1 calc R . .
H71B H 0.3484 0.9381 -0.0049 0.086 Uiso 1 1 calc R . .
C72 C 0.4307(12) 1.067(3) -0.0060(7) 0.085(8) Uani 1 1 d D . .
H72A H 0.4098 1.1580 0.0028 0.128 Uiso 1 1 calc R . .
H72B H 0.4338 1.0722 -0.0316 0.128 Uiso 1 1 calc R . .
H72C H 0.4733 1.0597 0.0040 0.128 Uiso 1 1 calc R . .
C73 C 0.3705(10) 0.657(2) 0.0080(6) 0.057(6) Uani 1 1 d D . .
H73A H 0.3277 0.6801 -0.0012 0.069 Uiso 1 1 calc R . .
H73B H 0.3692 0.6700 0.0337 0.069 Uiso 1 1 calc R . .
C74 C 0.3858(12) 0.487(3) -0.0003(8) 0.101(9) Uani 1 1 d D . .
H74A H 0.3545 0.4219 0.0112 0.152 Uiso 1 1 calc R . .
H74B H 0.4282 0.4621 0.0085 0.152 Uiso 1 1 calc R . .
H74C H 0.3843 0.4704 -0.0257 0.152 Uiso 1 1 calc R . .
C75 C 0.4158(14) 0.757(3) -0.0468(6) 0.088(11) Uani 1 1 d D . .
H75A H 0.4359 0.6607 -0.0534 0.106 Uiso 1 1 calc R . .
H75B H 0.4419 0.8397 -0.0567 0.106 Uiso 1 1 calc R . .
C76 C 0.3500(15) 0.764(3) -0.0636(8) 0.110(13) Uani 1 1 d D . .
H76A H 0.3539 0.7501 -0.0890 0.166 Uiso 1 1 calc R . .
H76B H 0.3307 0.8626 -0.0588 0.166 Uiso 1 1 calc R . .
H76C H 0.3233 0.6842 -0.0538 0.166 Uiso 1 1 calc R . .
C77 C 0.4841(9) 0.748(3) 0.0039(9) 0.074(10) Uani 1 1 d D . .
H77A H 0.5100 0.8246 -0.0085 0.089 Uiso 1 1 calc R . .
H77B H 0.4976 0.6483 -0.0050 0.089 Uiso 1 1 calc R . .
C78 C 0.5024(17) 0.756(3) 0.0434(8) 0.082(10) Uani 1 1 d D . .
H78A H 0.5479 0.7373 0.0460 0.123 Uiso 1 1 calc R . .
H78B H 0.4788 0.6789 0.0564 0.123 Uiso 1 1 calc R . .
H78C H 0.4921 0.8559 0.0527 0.123 Uiso 1 1 calc R . .
N2 N -0.1739(8) 0.2813(18) 0.3585(5) 0.052(5) Uani 1 1 d D . .
C81 C -0.1724(12) 0.290(3) 0.3995(4) 0.067(8) Uani 1 1 d D . .
H81A H -0.1988 0.3769 0.4069 0.080 Uiso 1 1 calc R . .
H81B H -0.1923 0.1977 0.4090 0.080 Uiso 1 1 calc R . .
C82 C -0.1062(11) 0.308(3) 0.4163(7) 0.087(10) Uani 1 1 d D . .
H82A H -0.1105 0.3138 0.4419 0.130 Uiso 1 1 calc R . .
H82B H -0.0861 0.3999 0.4076 0.130 Uiso 1 1 calc R . .
H82C H -0.0800 0.2204 0.4102 0.130 Uiso 1 1 calc R . .
C83 C -0.1359(10) 0.147(3) 0.3461(7) 0.081(9) Uani 1 1 d D . .
H83A H -0.0908 0.1635 0.3521 0.097 Uiso 1 1 calc R . .
H83B H -0.1391 0.1400 0.3203 0.097 Uiso 1 1 calc R . .
C84 C -0.1578(14) -0.002(2) 0.3623(7) 0.109(12) Uani 1 1 d D . .
H84A H -0.1319 -0.0844 0.3531 0.164 Uiso 1 1 calc R . .
H84B H -0.2023 -0.0192 0.3563 0.164 Uiso 1 1 calc R . .
H84C H -0.1532 0.0032 0.3878 0.164 Uiso 1 1 calc R . .
C85 C -0.1424(10) 0.425(2) 0.3408(6) 0.057(6) Uani 1 1 d DU . .
H85A H -0.0987 0.4375 0.3498 0.069 Uiso 1 1 calc R . .
H85B H -0.1399 0.4101 0.3152 0.069 Uiso 1 1 calc R . .
C86 C -0.1812(13) 0.570(2) 0.3488(8) 0.105(10) Uani 1 1 d D . .
H86A H -0.1618 0.6563 0.3370 0.158 Uiso 1 1 calc R . .
H86B H -0.1818 0.5877 0.3742 0.158 Uiso 1 1 calc R . .
H86C H -0.2247 0.5568 0.3404 0.158 Uiso 1 1 calc R . .
C87 C -0.2433(9) 0.262(2) 0.3469(7) 0.043(6) Uani 1 1 d D . .
H87A H -0.2682 0.3497 0.3550 0.052 Uiso 1 1 calc R . .
H87B H -0.2611 0.1706 0.3582 0.052 Uiso 1 1 calc R . .
C88 C -0.2505(19) 0.247(3) 0.3062(8) 0.101(12) Uani 1 1 d D . .
H88A H -0.2952 0.2324 0.3003 0.152 Uiso 1 1 calc R . .
H88B H -0.2261 0.1595 0.2980 0.152 Uiso 1 1 calc R . .
H88C H -0.2347 0.3383 0.2949 0.152 Uiso 1 1 calc R . .

loop_
_atom_site_aniso_label
_atom_site_aniso_U_11
_atom_site_aniso_U_22
_atom_site_aniso_U_33
_atom_site_aniso_U_23
_atom_site_aniso_U_13
_atom_site_aniso_U_12
Au2 0.0550(6) 0.0470(5) 0.0434(6) -0.0010(5) -0.0117(5) -0.0069(4)
Te1 0.0423(9) 0.0589(10) 0.0669(11) 0.0203(9) 0.0044(8) 0.0010(8)
B1 0.0423(9) 0.0589(10) 0.0669(11) 0.0203(9) 0.0044(8) 0.0010(8)
P1 0.044(3) 0.037(3) 0.037(3) 0.002(2) -0.002(2) 0.002(2)
C11 0.033(11) 0.067(14) 0.025(9) -0.006(9) 0.012(8) 0.013(11)
C12 0.063(16) 0.029(11) 0.076(16) 0.011(10) 0.003(13) 0.021(12)
C13 0.10(2) 0.060(16) 0.08(2) 0.018(15) 0.052(18) 0.010(17)
C14 0.071(10) 0.031(8) 0.039(8) -0.010(7) 0.005(7) 0.003(8)
C15 0.068(16) 0.051(15) 0.058(16) -0.002(12) 0.016(12) -0.003(13)
C16 0.10(2) 0.054(14) 0.038(12) -0.020(10) -0.005(12) -0.009(14)
C21 0.058(14) 0.053(14) 0.030(12) -0.006(10) 0.005(10) -0.001(11)
C22 0.064(9) 0.067(10) 0.048(8) 0.022(8) 0.011(7) 0.017(8)
C23 0.037(13) 0.22(4) 0.08(2) 0.05(2) 0.020(15) 0.02(2)
C24 0.070(18) 0.09(2) 0.069(17) 0.004(15) -0.008(14) 0.007(15)
C25 0.073(18) 0.090(19) 0.055(14) -0.032(13) 0.023(13) -0.005(16)
C26 0.048(15) 0.070(16) 0.08(2) -0.038(14) 0.008(13) 0.030(13)
C31 0.10(2) 0.036(11) 0.035(11) 0.014(9) 0.015(12) -0.002(13)
C32 0.040(12) 0.112(19) 0.029(12) -0.012(12) 0.010(9) -0.042(14)
C33 0.062(17) 0.16(3) 0.07(2) 0.005(19) -0.005(15) -0.070(19)
C34 0.043(12) 0.13(2) 0.034(14) 0.024(13) -0.011(10) -0.048(15)
C35 0.051(15) 0.10(2) 0.053(16) -0.020(14) -0.014(12) 0.011(15)
C36 0.069(15) 0.061(14) 0.056(14) -0.011(10) -0.008(12) -0.049(12)
Au22 0.0559(6) 0.0538(5) 0.0385(5) 0.0028(5) -0.0136(5) 0.0072(4)
Te21 0.0619(10) 0.0654(10) 0.0524(9) -0.0140(8) -0.0074(8) 0.0061(9)
B21 0.0619(10) 0.0654(10) 0.0524(9) -0.0140(8) -0.0074(8) 0.0061(9)
P2 0.039(3) 0.040(3) 0.036(3) 0.001(2) -0.005(2) 0.010(2)
C41 0.083(17) 0.024(11) 0.051(13) -0.012(9) -0.011(12) -0.004(12)
C42 0.036(13) 0.092(19) 0.048(14) -0.003(13) -0.012(10) 0.015(14)
C43 0.11(2) 0.058(16) 0.054(16) -0.029(14) -0.010(16) -0.031(18)
C44 0.097(12) 0.083(12) 0.070(11) -0.018(9) 0.009(9) 0.006(9)
C45 0.078(18) 0.084(17) 0.029(13) -0.008(13) -0.005(12) 0.045(16)
C46 0.054(13) 0.026(10) 0.031(10) 0.004(8) 0.011(9) 0.013(9)
C51 0.025(9) 0.025(9) 0.043(13) -0.001(8) -0.011(8) 0.012(8)
C52 0.059(8) 0.072(8) 0.053(8) -0.001(7) 0.015(7) -0.019(7)
C53 0.057(8) 0.074(8) 0.058(8) -0.005(7) 0.010(7) -0.016(7)
C54 0.036(13) 0.10(2) 0.11(2) 0.041(17) -0.010(14) -0.026(13)
C55 0.043(13) 0.104(19) 0.055(14) -0.015(13) -0.012(12) -0.040(14)
C56 0.051(13) 0.086(16) 0.015(8) -0.016(10) -0.017(8) 0.017(12)
C61 0.028(8) 0.042(8) 0.039(8) -0.002(7) -0.016(6) -0.001(7)
C62 0.18(4) 0.065(18) 0.07(2) -0.005(16) -0.02(2) 0.02(2)
C63 0.12(3) 0.10(2) 0.08(2) 0.022(19) 0.03(2) 0.04(2)
C64 0.10(2) 0.13(3) 0.07(2) 0.004(18) 0.042(18) 0.04(2)
C65 0.053(14) 0.098(18) 0.039(13) -0.015(12) 0.019(11) 0.012(14)
C66 0.071(14) 0.053(12) 0.035(10) 0.017(9) 0.006(10) -0.020(12)
N1 0.017(7) 0.054(10) 0.034(10) -0.002(8) 0.008(7) -0.005(7)
C71 0.042(12) 0.10(2) 0.071(17) -0.007(15) 0.020(12) 0.019(14)
C72 0.091(19) 0.073(17) 0.092(19) 0.012(15) -0.002(16) -0.018(16)
C73 0.049(13) 0.038(12) 0.085(18) 0.006(12) 0.008(12) -0.013(11)
C74 0.10(2) 0.08(2) 0.13(2) 0.000(19) -0.04(2) -0.015(17)
C75 0.09(2) 0.079(19) 0.09(2) 0.029(16) 0.040(18) -0.002(17)
C76 0.11(3) 0.16(3) 0.061(19) -0.010(18) -0.052(19) -0.01(2)
C77 0.042(16) 0.09(2) 0.09(2) 0.027(16) -0.007(13) 0.007(12)
C78 0.10(2) 0.10(2) 0.046(18) -0.008(13) -0.021(17) 0.029(17)
N2 0.055(12) 0.046(10) 0.055(14) -0.027(9) 0.006(10) -0.003(9)
C81 0.082(18) 0.107(18) 0.013(10) -0.013(10) -0.005(10) 0.019(15)
C82 0.057(16) 0.14(2) 0.07(2) -0.064(17) 0.018(15) -0.014(17)
C83 0.042(14) 0.12(2) 0.076(19) -0.036(18) -0.025(13) 0.029(16)
C84 0.18(3) 0.044(14) 0.10(2) -0.030(14) -0.08(2) 0.074(19)
C85 0.047(9) 0.061(9) 0.064(9) 0.010(8) 0.017(7) -0.020(8)
C86 0.14(3) 0.061(17) 0.11(2) 0.018(16) -0.03(2) -0.056(18)
C87 0.019(9) 0.059(15) 0.052(14) -0.005(10) -0.003(8) 0.002(9)
C88 0.11(2) 0.13(3) 0.06(3) 0.001(16) -0.02(2) 0.000(19)

loop_
_atom_type_symbol
_atom_type_description
_atom_type_scat_dispersion_real
_atom_type_scat_dispersion_imag
_atom_type_scat_source
C C 0.0033 0.0016 'International Tables Vol C Tables 4.2.6.8 and 6.1.1.4'
H H 0.0000 0.0000 'International Tables Vol C Tables 4.2.6.8 and 6.1.1.4'
Au Au -2.0133 8.8022 'International Tables Vol C Tables 4.2.6.8 and 6.1.1.4'
B B 0.0013 0.0007 'International Tables Vol C Tables 4.2.6.8 and 6.1.1.4'
N N 0.0061 0.0033 'International Tables Vol C Tables 4.2.6.8 and 6.1.1.4'
P P 0.1023 0.0942 'International Tables Vol C Tables 4.2.6.8 and 6.1.1.4'
Te Te -0.5308 1.6751 'International Tables Vol C Tables 4.2.6.8 and 6.1.1.4'

loop_
_geom_angle_atom_site_label_1
_geom_angle_atom_site_label_2
_geom_angle_atom_site_label_3
_geom_angle
_geom_angle_site_symmetry_1
_geom_angle_site_symmetry_3
_geom_angle_publ_flag
P1 Au2 Te7 153.0(4) . . ?
P1 Au2 B8 140.1(7) . . ?
Te7 Au2 B8 47.4(7) . . ?
P1 Au2 B6 140.5(7) . . ?
Te7 Au2 B6 43.8(7) . . ?
B8 Au2 B6 79.3(9) . . ?
P1 Au2 Te3 128.1(4) . . ?
Te7 Au2 Te3 76.3(5) . . ?
B8 Au2 Te3 43.3(7) . . ?
B6 Au2 Te3 79.5(8) . . ?
P1 Au2 Te1 119.93(14) . . ?
Te7 Au2 Te1 83.4(3) . . ?
B8 Au2 Te1 84.8(7) . . ?
B6 Au2 Te1 51.2(6) . . ?
Te3 Au2 Te1 51.0(4) . . ?
Au2 Te3 Te7 47.6(4) . . ?
Au2 Te7 Te3 56.1(4) . . ?
B9 B4 B10 62.3(15) . . ?
B9 B4 B5 104.6(18) . . ?
B10 B4 B5 55.3(13) . . ?
B9 B4 H4 121.6 . . ?
B10 B4 H4 121.6 . . ?
B5 B4 H4 124.9 . . ?
B11 B5 B10 60.6(15) . . ?
B11 B5 B6 60.0(15) . . ?
B10 B5 B6 109.7(18) . . ?
B11 B5 B4 106(2) . . ?
B10 B5 B4 56.5(14) . . ?
B6 B5 B4 111.9(19) . . ?
B11 B5 H5 120.5 . . ?
B10 B5 H5 121.7 . . ?
B6 B5 H5 118.8 . . ?
B4 B5 H5 122.9 . . ?
B11 B6 B5 54.6(14) . . ?
B11 B6 Au2 115.3(16) . . ?
B5 B6 Au2 121.1(17) . . ?
B11 B6 H6 122.5 . . ?
B5 B6 H6 122.3 . . ?
Au2 B6 H6 110.6 . . ?
B12 B8 B9 61.0(14) . . ?
B12 B8 Au2 118.7(16) . . ?
B9 B8 Au2 126.0(16) . . ?
B12 B8 H8 121.6 . . ?
B9 B8 H8 120.4 . . ?
Au2 B8 H8 104.8 . . ?
B4 B9 B8 116.3(19) . . ?
B4 B9 B12 111.4(19) . . ?
B8 B9 B12 59.0(14) . . ?
B4 B9 B10 60.7(15) . . ?
B8 B9 B10 109.3(18) . . ?
B12 B9 B10 60.0(14) . . ?
B4 B9 H9 116.1 . . ?
B8 B9 H9 119.8 . . ?
B12 B9 H9 122.0 . . ?
B10 B9 H9 120.8 . . ?
B11 B10 B5 56.7(14) . . ?
B11 B10 B4 112.8(19) . . ?
B5 B10 B4 68.2(15) . . ?
B11 B10 B12 62.6(14) . . ?
B5 B10 B12 108.1(19) . . ?
B4 B10 B12 107.5(18) . . ?
B11 B10 B9 109.5(19) . . ?
B5 B10 B9 110.6(19) . . ?
B4 B10 B9 57.0(14) . . ?
B12 B10 B9 59.1(14) . . ?
B11 B10 H10 120.3 . . ?
B5 B10 H10 119.5 . . ?
B4 B10 H10 118.8 . . ?
B12 B10 H10 122.3 . . ?
B9 B10 H10 122.5 . . ?
B5 B11 B10 62.7(16) . . ?
B5 B11 B6 65.5(16) . . ?
B10 B11 B6 116(2) . . ?
B5 B11 B12 111(2) . . ?
B10 B11 B12 60.6(14) . . ?
B6 B11 B12 110(2) . . ?
B5 B11 H11 117.1 . . ?
B10 B11 H11 119.6 . . ?
B6 B11 H11 116.4 . . ?
B12 B11 H11 122.8 . . ?
B8 B12 B9 60.0(14) . . ?
B8 B12 B10 110.8(18) . . ?
B9 B12 B10 60.9(14) . . ?
B8 B12 B11 112.5(19) . . ?
B9 B12 B11 106.3(17) . . ?
B10 B12 B11 56.8(13) . . ?
B8 B12 H12 117.1 . . ?
B9 B12 H12 121.9 . . ?
B10 B12 H12 122.9 . . ?
B11 B12 H12 122.8 . . ?
C21 P1 C31 106.6(11) . . ?
C21 P1 C11 103.6(9) . . ?
C31 P1 C11 103.3(9) . . ?
C21 P1 Au2 115.8(8) . . ?
C31 P1 Au2 114.0(9) . . ?
C11 P1 Au2 112.2(6) . . ?
C16 C11 C12 123(2) . . ?
C16 C11 P1 121.1(17) . . ?
C12 C11 P1 116.0(16) . . ?
C11 C12 C13 115(2) . . ?
C11 C12 H12A 122.4 . . ?
C13 C12 H12A 122.4 . . ?
C14 C13 C12 121(3) . . ?
C14 C13 H13 119.3 . . ?
C12 C13 H13 119.3 . . ?
C13 C14 C15 122(2) . . ?
C13 C14 H14 118.8 . . ?
C15 C14 H14 118.8 . . ?
C14 C15 C16 117(2) . . ?
C14 C15 H15 121.4 . . ?
C16 C15 H15 121.4 . . ?
C11 C16 C15 121(2) . . ?
C11 C16 H16 119.4 . . ?
C15 C16 H16 119.4 . . ?
C26 C21 C22 114(2) . . ?
C26 C21 P1 126.3(19) . . ?
C22 C21 P1 119.7(19) . . ?
C23 C22 C21 125(3) . . ?
C23 C22 H22 117.5 . . ?
C21 C22 H22 117.5 . . ?
C22 C23 C24 119(3) . . ?
C22 C23 H23 120.6 . . ?
C24 C23 H23 120.6 . . ?
C25 C24 C23 120(3) . . ?
C25 C24 H24 120.2 . . ?
C23 C24 H24 120.2 . . ?
C24 C25 C26 116(2) . . ?
C24 C25 H25 122.2 . . ?
C26 C25 H25 122.2 . . ?
C21 C26 C25 127(2) . . ?
C21 C26 H26 116.7 . . ?
C25 C26 H26 116.7 . . ?
C32 C31 C36 121(2) . . ?
C32 C31 P1 118.1(18) . . ?
C36 C31 P1 120.3(18) . . ?
C31 C32 C33 118(2) . . ?
C31 C32 H32 121.1 . . ?
C33 C32 H32 121.1 . . ?
C34 C33 C32 122(2) . . ?
C34 C33 H33 118.9 . . ?
C32 C33 H33 118.9 . . ?
C33 C34 C35 119(3) . . ?
C33 C34 H34 120.3 . . ?
C35 C34 H34 120.3 . . ?
C34 C35 C36 119(2) . . ?
C34 C35 H35 120.6 . . ?
C36 C35 H35 120.6 . . ?
C35 C36 C31 120(2) . . ?
C35 C36 H36 120.2 . . ?
C31 C36 H36 120.2 . . ?
P2 Au22 B28 138.3(7) . . ?
P2 Au22 B26 142.0(7) . . ?
B28 Au22 B26 79.6(9) . . ?
P2 Au22 B23 125.9(6) . . ?
B28 Au22 B23 45.0(8) . . ?
B26 Au22 B23 80.0(9) . . ?
P2 Au22 Te27 160.2(4) . . ?
B28 Au22 Te27 46.5(7) . . ?
B26 Au22 Te27 39.3(7) . . ?
B23 Au22 Te27 72.1(7) . . ?
P2 Au22 Te21 119.74(14) . . ?
B28 Au22 Te21 86.0(7) . . ?
B26 Au22 Te21 51.4(6) . . ?
B23 Au22 Te21 51.0(6) . . ?
Te27 Au22 Te21 77.0(3) . . ?
B210 Te27 Au22 111.1(8) . . ?
B29 Te27 Au22 84.2(7) . . ?
B29 B23 B28 57.9(13) . . ?
B29 B23 B24 54.0(13) . . ?
B28 B23 B24 102.0(16) . . ?
B29 B23 Au22 112.2(15) . . ?
B28 B23 Au22 61.7(10) . . ?
B24 B23 Au22 117.9(15) . . ?
B29 B23 H23A 124.5 . . ?
B28 B23 H23A 124.2 . . ?
B24 B23 H23A 123.0 . . ?
Au22 B23 H23A 112.9 . . ?
B29 B24 B210 60.4(14) . . ?
B29 B24 B23 59.5(14) . . ?
B210 B24 B23 109.3(18) . . ?
B29 B24 B25 106.6(18) . . ?
B210 B24 B25 56.2(13) . . ?
B23 B24 B25 113.2(18) . . ?
B29 B24 H24A 121.3 . . ?
B210 B24 H24A 122.3 . . ?
B23 B24 H24A 118.8 . . ?
B25 B24 H24A 121.6 . . ?
B210 B25 B211 61.4(14) . . ?
B210 B25 B26 105.3(17) . . ?
B211 B25 B26 55.4(13) . . ?
B210 B25 B24 55.0(14) . . ?
B211 B25 B24 103.8(18) . . ?
B26 B25 B24 107.4(19) . . ?
B210 B25 H25A 123.0 . . ?
B211 B25 H25A 123.1 . . ?
B26 B25 H25A 122.7 . . ?
B24 B25 H25A 124.4 . . ?
B211 B26 B25 58.5(14) . . ?
B211 B26 Au22 113.3(16) . . ?
B25 B26 Au22 121.2(16) . . ?
B211 B26 H26A 127.4 . . ?
B25 B26 H26A 126.4 . . ?
Au22 B26 H26A 104.7 . . ?
B212 B28 B29 61.8(14) . . ?
B212 B28 B23 109.3(17) . . ?
B29 B28 B23 58.6(13) . . ?
B212 B28 Au22 114.8(15) . . ?
B29 B28 Au22 122.9(16) . . ?
B23 B28 Au22 73.3(11) . . ?
B212 B28 H28 126.4 . . ?
B29 B28 H28 126.1 . . ?
B23 B28 H28 118.1 . . ?
Au22 B28 H28 102.0 . . ?
B24 B29 B210 60.1(15) . . ?
B24 B29 B28 116.5(19) . . ?
B210 B29 B28 111.1(18) . . ?
B24 B29 B23 66.5(14) . . ?
B210 B29 B23 114.6(19) . . ?
B28 B29 B23 63.5(15) . . ?
B24 B29 B212 110.2(19) . . ?
B210 B29 B212 61.2(14) . . ?
B28 B29 B212 58.3(14) . . ?
B23 B29 B212 110.4(18) . . ?
B24 B29 Te27 91.7(15) . . ?
B210 B29 Te27 60.0(12) . . ?
B28 B29 Te27 51.1(11) . . ?
B23 B29 Te27 88.1(14) . . ?
B24 B29 H29 117.2 . . ?
B210 B29 H29 119.8 . . ?
B28 B29 H29 118.7 . . ?
B23 B29 H29 116.5 . . ?
B212 B29 H29 122.8 . . ?
Te27 B29 H29 147.3 . . ?
B24 B210 B29 59.5(14) . . ?
B24 B210 B25 68.9(15) . . ?
B29 B210 B25 116(2) . . ?
B24 B210 B212 110.8(18) . . ?
B29 B210 B212 62.5(14) . . ?
B25 B210 B212 109.5(19) . . ?
B24 B210 B211 114.4(19) . . ?
B29 B210 B211 109.0(19) . . ?
B25 B210 B211 61.5(15) . . ?
B212 B210 B211 56.2(14) . . ?
B24 B210 Te27 103.4(15) . . ?
B29 B210 Te27 80.5(14) . . ?
B25 B210 Te27 77.4(14) . . ?
B24 B210 H210 116.7 . . ?
B29 B210 H210 119.4 . . ?
B25 B210 H210 115.7 . . ?
B212 B210 H210 122.9 . . ?
B211 B210 H210 122.0 . . ?
Te27 B210 H210 139.9 . . ?
B212 B211 B26 112(2) . . ?
B212 B211 B210 61.7(14) . . ?
B26 B211 B210 110.6(19) . . ?
B212 B211 B25 110.6(19) . . ?
B26 B211 B25 66.2(15) . . ?
B210 B211 B25 57.1(14) . . ?
B212 B211 H211 124.9 . . ?
B26 B211 H211 112.5 . . ?
B210 B211 H211 126.0 . . ?
B25 B211 H211 116.1 . . ?
B211 B212 B28 116.6(19) . . ?
B211 B212 B210 62.1(15) . . ?
B28 B212 B210 108.4(18) . . ?
B211 B212 B29 108.7(18) . . ?
B28 B212 B29 59.9(14) . . ?
B210 B212 B29 56.3(13) . . ?
B211 B212 H212 124.8 . . ?
B28 B212 H212 109.2 . . ?
B210 B212 H212 128.7 . . ?
B29 B212 H212 120.3 . . ?
C41 P2 C51 105.0(10) . . ?
C41 P2 C61 103.1(10) . . ?
C51 P2 C61 105.4(9) . . ?
C41 P2 Au22 113.5(7) . . ?
C51 P2 Au22 115.0(7) . . ?
C61 P2 Au22 113.7(6) . . ?
C42 C41 C46 115.0(19) . . ?
C42 C41 P2 120.2(19) . . ?
C46 C41 P2 124.6(16) . . ?
C43 C42 C41 127(2) . . ?
C43 C42 H42 116.7 . . ?
C41 C42 H42 116.7 . . ?
C44 C43 C42 117(3) . . ?
C44 C43 H43 121.3 . . ?
C42 C43 H43 121.3 . . ?
C43 C44 C45 121(3) . . ?
C43 C44 H44 119.7 . . ?
C45 C44 H44 119.7 . . ?
C46 C45 C44 118(2) . . ?
C46 C45 H45 120.8 . . ?
C44 C45 H45 120.8 . . ?
C45 C46 C41 122(2) . . ?
C45 C46 H46 119.2 . . ?
C41 C46 H46 119.2 . . ?
C52 C51 C56 120.9(19) . . ?
C52 C51 P2 117.8(17) . . ?
C56 C51 P2 120.8(17) . . ?
C51 C52 C53 121(2) . . ?
C51 C52 H52 119.7 . . ?
C53 C52 H52 119.7 . . ?
C54 C53 C52 116(2) . . ?
C54 C53 H53 122.0 . . ?
C52 C53 H53 122.0 . . ?
C53 C54 C55 126(2) . . ?
C53 C54 H54 117.1 . . ?
C55 C54 H54 117.1 . . ?
C54 C55 C56 121(2) . . ?
C54 C55 H55 119.3 . . ?
C56 C55 H55 119.3 . . ?
C55 C56 C51 115(2) . . ?
C55 C56 H56 122.6 . . ?
C51 C56 H56 122.6 . . ?
C62 C61 C66 121(2) . . ?
C62 C61 P2 120.2(19) . . ?
C66 C61 P2 119.1(15) . . ?
C61 C62 C63 123(3) . . ?
C61 C62 H62 118.3 . . ?
C63 C62 H62 118.3 . . ?
C64 C63 C62 114(3) . . ?
C64 C63 H63 123.2 . . ?
C62 C63 H63 123.2 . . ?
C65 C64 C63 125(3) . . ?
C65 C64 H64 117.6 . . ?
C63 C64 H64 117.6 . . ?
C64 C65 C66 119(2) . . ?
C64 C65 H65 120.3 . . ?
C66 C65 H65 120.3 . . ?
C61 C66 C65 118(2) . . ?
C61 C66 H66 120.9 . . ?
C65 C66 H66 120.9 . . ?
C77 N1 C75 106.8(19) . . ?
C77 N1 C73 114.6(16) . . ?
C75 N1 C73 108.4(17) . . ?
C77 N1 C71 111.5(16) . . ?
C75 N1 C71 110.7(18) . . ?
C73 N1 C71 104.8(14) . . ?
N1 C71 C72 117.2(16) . . ?
N1 C71 H71A 108.0 . . ?
C72 C71 H71A 108.0 . . ?
N1 C71 H71B 108.0 . . ?
C72 C71 H71B 108.0 . . ?
H71A C71 H71B 107.2 . . ?
C71 C72 H72A 109.5 . . ?
C71 C72 H72B 109.5 . . ?
H72A C72 H72B 109.5 . . ?
C71 C72 H72C 109.5 . . ?
H72A C72 H72C 109.5 . . ?
H72B C72 H72C 109.5 . . ?
N1 C73 C74 115.2(18) . . ?
N1 C73 H73A 108.5 . . ?
C74 C73 H73A 108.5 . . ?
N1 C73 H73B 108.5 . . ?
C74 C73 H73B 108.5 . . ?
H73A C73 H73B 107.5 . . ?
C73 C74 H74A 109.5 . . ?
C73 C74 H74B 109.5 . . ?
H74A C74 H74B 109.5 . . ?
C73 C74 H74C 109.5 . . ?
H74A C74 H74C 109.5 . . ?
H74B C74 H74C 109.5 . . ?
N1 C75 C76 116(2) . . ?
N1 C75 H75A 108.4 . . ?
C76 C75 H75A 108.4 . . ?
N1 C75 H75B 108.4 . . ?
C76 C75 H75B 108.4 . . ?
H75A C75 H75B 107.5 . . ?
C75 C76 H76A 109.5 . . ?
C75 C76 H76B 109.5 . . ?
H76A C76 H76B 109.5 . . ?
C75 C76 H76C 109.5 . . ?
H76A C76 H76C 109.5 . . ?
H76B C76 H76C 109.5 . . ?
N1 C77 C78 120(2) . . ?
N1 C77 H77A 107.3 . . ?
C78 C77 H77A 107.3 . . ?
N1 C77 H77B 107.3 . . ?
C78 C77 H77B 107.3 . . ?
H77A C77 H77B 106.9 . . ?
C77 C78 H78A 109.5 . . ?
C77 C78 H78B 109.5 . . ?
H78A C78 H78B 109.5 . . ?
C77 C78 H78C 109.5 . . ?
H78A C78 H78C 109.5 . . ?
H78B C78 H78C 109.5 . . ?
C83 N2 C87 109.2(15) . . ?
C83 N2 C81 109.9(18) . . ?
C87 N2 C81 108.2(17) . . ?
C83 N2 C85 106.0(17) . . ?
C87 N2 C85 111.6(16) . . ?
C81 N2 C85 111.9(16) . . ?
C82 C81 N2 116(2) . . ?
C82 C81 H81A 108.3 . . ?
N2 C81 H81A 108.3 . . ?
C82 C81 H81B 108.3 . . ?
N2 C81 H81B 108.3 . . ?
H81A C81 H81B 107.4 . . ?
C81 C82 H82A 109.5 . . ?
C81 C82 H82B 109.5 . . ?
H82A C82 H82B 109.5 . . ?
C81 C82 H82C 109.5 . . ?
H82A C82 H82C 109.5 . . ?
H82B C82 H82C 109.5 . . ?
N2 C83 C84 113.1(19) . . ?
N2 C83 H83A 109.0 . . ?
C84 C83 H83A 109.0 . . ?
N2 C83 H83B 109.0 . . ?
C84 C83 H83B 109.0 . . ?
H83A C83 H83B 107.8 . . ?
C83 C84 H84A 109.5 . . ?
C83 C84 H84B 109.5 . . ?
H84A C84 H84B 109.5 . . ?
C83 C84 H84C 109.5 . . ?
H84A C84 H84C 109.5 . . ?
H84B C84 H84C 109.5 . . ?
C86 C85 N2 110.9(16) . . ?
C86 C85 H85A 109.5 . . ?
N2 C85 H85A 109.5 . . ?
C86 C85 H85B 109.5 . . ?
N2 C85 H85B 109.5 . . ?
H85A C85 H85B 108.0 . . ?
C85 C86 H86A 109.5 . . ?
C85 C86 H86B 109.5 . . ?
H86A C86 H86B 109.5 . . ?
C85 C86 H86C 109.5 . . ?
H86A C86 H86C 109.5 . . ?
H86B C86 H86C 109.5 . . ?
N2 C87 C88 113(2) . . ?
N2 C87 H87A 109.0 . . ?
C88 C87 H87A 109.0 . . ?
N2 C87 H87B 109.0 . . ?
C88 C87 H87B 109.0 . . ?
H87A C87 H87B 107.8 . . ?
C87 C88 H88A 109.5 . . ?
C87 C88 H88B 109.5 . . ?
H88A C88 H88B 109.5 . . ?
C87 C88 H88C 109.5 . . ?
H88A C88 H88C 109.5 . . ?
H88B C88 H88C 109.5 . . ?

loop_
_geom_bond_atom_site_label_1
_geom_bond_atom_site_label_2
_geom_bond_distance
_geom_bond_site_symmetry_2
_geom_bond_publ_flag
Au2 P1 2.237(6) . ?
Au2 Te7 2.294(13) . ?
Au2 B8 2.33(3) . ?
Au2 B6 2.53(3) . ?
Au2 Te3 2.576(18) . ?
Au2 Te1 2.839(3) . ?
Te3 Te7 3.02(2) . ?
B4 B9 1.71(4) . ?
B4 B10 1.78(3) . ?
B4 B5 1.98(4) . ?
B4 H4 1.10 . ?
B5 B11 1.65(3) . ?
B5 B10 1.75(4) . ?
B5 B6 1.84(4) . ?
B5 H5 1.10 . ?
B6 B11 1.75(4) . ?
B6 H6 1.10 . ?
B8 B12 1.74(3) . ?
B8 B9 1.76(3) . ?
B8 H8 1.10 . ?
B9 B12 1.77(3) . ?
B9 B10 1.81(3) . ?
B9 H9 1.10 . ?
B10 B11 1.72(3) . ?
B10 B12 1.79(3) . ?
B10 H10 1.10 . ?
B11 B12 1.83(3) . ?
B11 H11 1.10 . ?
B12 H12 1.10 . ?
P1 C21 1.78(2) . ?
P1 C31 1.85(2) . ?
P1 C11 1.87(2) . ?
C11 C16 1.34(3) . ?
C11 C12 1.41(3) . ?
C12 C13 1.43(3) . ?
C12 H12A 0.93 . ?
C13 C14 1.36(4) . ?
C13 H13 0.93 . ?
C14 C15 1.37(3) . ?
C14 H14 0.93 . ?
C15 C16 1.42(3) . ?
C15 H15 0.93 . ?
C16 H16 0.93 . ?
C21 C26 1.28(3) . ?
C21 C22 1.39(3) . ?
C22 C23 1.28(3) . ?
C22 H22 0.93 . ?
C23 C24 1.40(4) . ?
C23 H23 0.93 . ?
C24 C25 1.34(3) . ?
C24 H24 0.93 . ?
C25 C26 1.41(3) . ?
C25 H25 0.93 . ?
C26 H26 0.93 . ?
C31 C32 1.30(3) . ?
C31 C36 1.40(3) . ?
C32 C33 1.40(3) . ?
C32 H32 0.93 . ?
C33 C34 1.36(4) . ?
C33 H33 0.93 . ?
C34 C35 1.36(3) . ?
C34 H34 0.93 . ?
C35 C36 1.39(3) . ?
C35 H35 0.93 . ?
C36 H36 0.93 . ?
Au22 P2 2.263(6) . ?
Au22 B28 2.38(3) . ?
Au22 B26 2.57(3) . ?
Au22 B23 2.59(3) . ?
Au22 Te27 2.825(17) . ?
Au22 Te21 2.853(3) . ?
Te27 B210 2.36(3) . ?
Te27 B29 2.68(3) . ?
B23 B29 1.83(4) . ?
B23 B28 1.91(4) . ?
B23 B24 1.94(3) . ?
B23 H23A 1.10 . ?
B24 B29 1.71(3) . ?
B24 B210 1.72(3) . ?
B24 B25 1.96(4) . ?
B24 H24A 1.10 . ?
B25 B210 1.75(4) . ?
B25 B211 1.83(3) . ?
B25 B26 1.96(4) . ?
B25 H25A 1.10 . ?
B26 B211 1.76(4) . ?
B26 H26A 1.10 . ?
B28 B212 1.78(4) . ?
B28 B29 1.81(4) . ?
B28 H28 1.10 . ?
B29 B210 1.73(3) . ?
B29 B212 1.84(3) . ?
B29 H29 1.10 . ?
B210 B212 1.82(4) . ?
B210 B211 1.83(4) . ?
B210 H210 1.10 . ?
B211 B212 1.72(4) . ?
B211 H211 1.10 . ?
B212 H212 1.10 . ?
P2 C41 1.823(19) . ?
P2 C51 1.84(2) . ?
P2 C61 1.85(2) . ?
C41 C42 1.36(3) . ?
C41 C46 1.38(3) . ?
C42 C43 1.35(4) . ?
C42 H42 0.93 . ?
C43 C44 1.32(4) . ?
C43 H43 0.93 . ?
C44 C45 1.43(4) . ?
C44 H44 0.93 . ?
C45 C46 1.38(3) . ?
C45 H45 0.93 . ?
C46 H46 0.93 . ?
C51 C52 1.39(3) . ?
C51 C56 1.45(3) . ?
C52 C53 1.42(3) . ?
C52 H52 0.93 . ?
C53 C54 1.33(4) . ?
C53 H53 0.93 . ?
C54 C55 1.36(3) . ?
C54 H54 0.93 . ?
C55 C56 1.39(3) . ?
C55 H55 0.93 . ?
C56 H56 0.93 . ?
C61 C62 1.31(4) . ?
C61 C66 1.40(2) . ?
C62 C63 1.45(4) . ?
C62 H62 0.93 . ?
C63 C64 1.38(4) . ?
C63 H63 0.93 . ?
C64 C65 1.34(3) . ?
C64 H64 0.93 . ?
C65 C66 1.41(2) . ?
C65 H65 0.93 . ?
C66 H66 0.93 . ?
N1 C77 1.462(19) . ?
N1 C75 1.48(2) . ?
N1 C73 1.494(18) . ?
N1 C71 1.514(19) . ?
C71 C72 1.52(2) . ?
C71 H71A 0.97 . ?
C71 H71B 0.97 . ?
C72 H72A 0.96 . ?
C72 H72B 0.96 . ?
C72 H72C 0.96 . ?
C73 C74 1.54(2) . ?
C73 H73A 0.97 . ?
C73 H73B 0.97 . ?
C74 H74A 0.96 . ?
C74 H74B 0.96 . ?
C74 H74C 0.96 . ?
C75 C76 1.50(2) . ?
C75 H75A 0.97 . ?
C75 H75B 0.97 . ?
C76 H76A 0.96 . ?
C76 H76B 0.96 . ?
C76 H76C 0.96 . ?
C77 C78 1.53(2) . ?
C77 H77A 0.97 . ?
C77 H77B 0.97 . ?
C78 H78A 0.96 . ?
C78 H78B 0.96 . ?
C78 H78C 0.96 . ?
N2 C83 1.48(2) . ?
N2 C87 1.51(2) . ?
N2 C81 1.535(19) . ?
N2 C85 1.557(19) . ?
C81 C82 1.52(2) . ?
C81 H81A 0.97 . ?
C81 H81B 0.97 . ?
C82 H82A 0.96 . ?
C82 H82B 0.96 . ?
C82 H82C 0.96 . ?
C83 C84 1.50(2) . ?
C83 H83A 0.97 . ?
C83 H83B 0.97 . ?
C84 H84A 0.96 . ?
C84 H84B 0.96 . ?
C84 H84C 0.96 . ?
C85 C86 1.52(2) . ?
C85 H85A 0.97 . ?
C85 H85B 0.97 . ?
C86 H86A 0.96 . ?
C86 H86B 0.96 . ?
C86 H86C 0.96 . ?
C87 C88 1.53(2) . ?
C87 H87A 0.97 . ?
C87 H87B 0.97 . ?
C88 H88A 0.96 . ?
C88 H88B 0.96 . ?
C88 H88C 0.96 . ?
